data_7129654
loop_
_publ_author_name
'Fong, Angela'
'Cambell, Cameron'
'Huynh, Silvia'
'McCormick McPherson, Laura J.'
'Teat, Simon'
'Bebbington, Magnus W. P.'
'Dalgarno, Scott'

_publ_section_title
;
 Facile Synthetic Routes to Bridge-Functionalised Calix[4]arenes
;
_journal_name_full 'Chemical Communications'
_journal_paper_doi 10.1039/D1CC06889J
_journal_year 2022
_chemical_formula_moiety 'C68 H88 O12'
_chemical_formula_sum 'C68 H88 O12'
_chemical_formula_weight 1097.38
_space_group_crystal_system monoclinic
_space_group_IT_number 14
_space_group_name_Hall '-P 2ybc'
_space_group_name_H-M_alt 'P 1 21/c 1'
_atom_sites_solution_hydrogens geom
_audit_creation_date 2022-01-22
_audit_creation_method
;
Olex2 1.3
(compiled 2020.11.12 svn.r5f609507 for OlexSys, GUI svn.r6408)
;
_audit_update_record
;
2022-01-22 deposited with the CCDC.	2022-02-01 downloaded from the CCDC.
;
_cell_angle_alpha 90
_cell_angle_beta 91.046(2)
_cell_angle_gamma 90
_cell_formula_units_Z 4
_cell_length_a 13.0103(6)
_cell_length_b 19.7417(9)
_cell_length_c 24.1171(10)
_cell_measurement_reflns_used 9744
_cell_measurement_temperature 173(2)
_cell_measurement_theta_max 38.04
_cell_measurement_theta_min 2.43
_cell_volume 6193.3(5)
_computing_cell_refinement 'SAINT V8.38A (?, 2016)'
_computing_data_collection 'Apex II (Bruker)'
_computing_data_reduction 'SAINT V8.38A (?, 2016)'
_computing_molecular_graphics 'Olex2 1.3 (Dolomanov et al., 2009)'
_computing_publication_material 'Olex2 1.3 (Dolomanov et al., 2009)'
_computing_structure_refinement 'ShelXL (Sheldrick, 2015)'
_computing_structure_solution 'ShelXT (Sheldrick, 2015)'
_diffrn_ambient_temperature 173(2)
_diffrn_measured_fraction_theta_full 0.997
_diffrn_measured_fraction_theta_max 0.997
_diffrn_measurement_device_type 'Bruker APEX-II CCD'
_diffrn_measurement_method '\f and \w scans'
_diffrn_radiation_type Synchrotron
_diffrn_radiation_wavelength 0.7749
_diffrn_reflns_av_R_equivalents 0.0780
_diffrn_reflns_av_unetI/netI 0.0718
_diffrn_reflns_Laue_measured_fraction_full 0.997
_diffrn_reflns_Laue_measured_fraction_max 0.997
_diffrn_reflns_limit_h_max 18
_diffrn_reflns_limit_h_min -18
_diffrn_reflns_limit_k_max 28
_diffrn_reflns_limit_k_min -28
_diffrn_reflns_limit_l_max 34
_diffrn_reflns_limit_l_min -34
_diffrn_reflns_number 80335
_diffrn_reflns_point_group_measured_fraction_full 0.997
_diffrn_reflns_point_group_measured_fraction_max 0.997
_diffrn_reflns_theta_full 27.706
_diffrn_reflns_theta_max 33.632
_diffrn_reflns_theta_min 1.453
_diffrn_source 'Advanced Light Source station 11.3.1'
_diffrn_source_current 10.0
_diffrn_source_power 0.2
_diffrn_source_voltage 20.0
_exptl_absorpt_coefficient_mu 0.095
_exptl_absorpt_correction_T_max 0.7466
_exptl_absorpt_correction_T_min 0.6697
_exptl_absorpt_correction_type multi-scan
_exptl_absorpt_process_details
;
SADABS-2016/2 (Bruker,2016) was used for absorption correction.
wR2(int) was 0.1264 before and 0.0996 after correction.
The Ratio of minimum to maximum transmission is 0.8970.
The \l/2 correction factor is Not present.
;
_exptl_crystal_colour Colourless
_exptl_crystal_density_diffrn 1.177
_exptl_crystal_description Plate
_exptl_crystal_F_000 2368
_exptl_crystal_size_max 0.15
_exptl_crystal_size_mid 0.15
_exptl_crystal_size_min 0.05
_refine_diff_density_max 0.569
_refine_diff_density_min -0.379
_refine_diff_density_rms 0.076
_refine_ls_extinction_method none
_refine_ls_goodness_of_fit_ref 1.053
_refine_ls_hydrogen_treatment constr
_refine_ls_matrix_type full
_refine_ls_number_parameters 777
_refine_ls_number_reflns 18907
_refine_ls_number_restraints 1
_refine_ls_restrained_S_all 1.054
_refine_ls_R_factor_all 0.0729
_refine_ls_R_factor_gt 0.0629
_refine_ls_shift/su_max 0.001
_refine_ls_shift/su_mean 0.000
_refine_ls_structure_factor_coef Fsqd
_refine_ls_weighting_details 'w=1/[\s^2^(Fo^2^)+(0.1040P)^2^+1.7309P] where P=(Fo^2^+2Fc^2^)/3'
_refine_ls_weighting_scheme calc
_refine_ls_wR_factor_gt 0.1747
_refine_ls_wR_factor_ref 0.1856
_reflns_Friedel_coverage 0.000
_reflns_number_gt 15573
_reflns_number_total 18907
_reflns_threshold_expression 'I > 2\s(I)'
_cod_data_source_file d1cc06889j2.cif
_cod_data_source_block 3
_cod_database_code 7129654
_shelx_shelxl_version_number 2014/7
_shelx_space_group_comment
;
The symmetry employed for this shelxl refinement is uniquely defined
by the following loop, which should always be used as a source of
symmetry information in preference to the above space-group names.
They are only intended as comments.
;
_shelx_estimated_absorpt_t_max 0.995
_shelx_estimated_absorpt_t_min 0.986
_olex2_refinement_description
;
1. Fixed Uiso
 At 1.2 times of:
  All C(H) groups, All C(H,H) groups
 At 1.5 times of:
  All C(H,H,H) groups
2. Restrained distances
 C54-O7 \\sim C54-O7'
 with sigma of 0.01
3. Others
 Fixed Sof: O7(0.6) O8(0.6) C56(0.6) H56A(0.6) H56B(0.6) C55(0.6) H55A(0.6)
 H55B(0.6) C70(0.4) H70A(0.4) H70B(0.4) O13(0.4) C69(0.4) H69A(0.4) H69B(0.4)
 O7'(0.4)
4.a Ternary CH refined with riding coordinates:
 C7(H7), C14(H14), C21(H21), C28(H28)
4.b Secondary CH2 refined with riding coordinates:
 C56(H56A,H56B), C50(H50A,H50B), C51(H51A,H51B), C55(H55A,H55B), C60(H60A,
 H60B), C61(H61A,H61B), C65(H65A,H65B), C66(H66A,H66B), C70(H70A,H70B),
 C69(H69A,H69B)
4.c Aromatic/amide H refined with riding coordinates:
 C2(H2), C4(H4), C9(H9), C11(H11), C16(H16), C18(H18), C23(H23), C25(H25)
4.d Idealised Me refined as rotating group:
 C30(H30A,H30B,H30C), C31(H31A,H31B,H31C), C32(H32A,H32B,H32C), C34(H34A,H34B,
 H34C), C35(H35A,H35B,H35C), C36(H36A,H36B,H36C), C38(H38A,H38B,H38C), C39(H39A,
 H39B,H39C), C40(H40A,H40B,H40C), C42(H42A,H42B,H42C), C43(H43A,H43B,H43C),
 C44(H44A,H44B,H44C), C45(H45A,H45B,H45C), C46(H46A,H46B,H46C), C47(H47A,H47B,
 H47C), C48(H48A,H48B,H48C), C53(H53A,H53B,H53C), C58(H58A,H58B,H58C), C63(H63A,
 H63B,H63C), C68(H68A,H68B,H68C)
;
_olex2_submission_special_instructions 'No special instructions were received'

loop_
_space_group_symop_operation_xyz
'x, y, z'
'-x, y+1/2, -z+1/2'
'-x, -y, -z'
'x, -y-1/2, z-1/2'

loop_
_atom_site_label
_atom_site_type_symbol
_atom_site_fract_x
_atom_site_fract_y
_atom_site_fract_z
_atom_site_U_iso_or_equiv
_atom_site_adp_type
_atom_site_occupancy
_atom_site_site_symmetry_order
_atom_site_calc_flag
_atom_site_refinement_flags_posn
_atom_site_refinement_flags_adp
_atom_site_refinement_flags_occupancy
_atom_site_disorder_assembly
_atom_site_disorder_group
O1 O 0.74362(6) 0.87408(4) 0.60399(4) 0.01900(16) Uani 1 1 d . . . . .
O2 O 0.54711(7) 0.80704(5) 0.64752(3) 0.02048(17) Uani 1 1 d . . . . .
O3 O 0.54827(7) 0.76599(4) 0.77391(4) 0.01959(16) Uani 1 1 d . . . . .
O4 O 0.76192(7) 0.78803(4) 0.72236(4) 0.02072(17) Uani 1 1 d . . . . .
O5 O 0.57679(8) 0.81894(5) 0.43558(4) 0.0271(2) Uani 1 1 d . . . . .
O6 O 0.34111(11) 0.89064(10) 0.42135(8) 0.0708(5) Uani 1 1 d . . . . .
O7 O 0.2046(3) 0.7348(3) 0.6927(2) 0.0262(8) Uani 0.6 1 d D . P A 2
O8 O 0.2287(2) 0.82012(14) 0.80518(12) 0.0469(6) Uani 0.6 1 d . . P B 2
O9 O 0.72962(7) 0.58251(5) 0.85463(4) 0.02654(19) Uani 1 1 d . . . . .
O10 O 1.00139(9) 0.63739(8) 0.87179(5) 0.0443(3) Uani 1 1 d . . . . .
O11 O 1.05716(7) 0.79520(5) 0.58119(4) 0.0290(2) Uani 1 1 d . . . . .
O12 O 1.09174(9) 0.96017(6) 0.58859(6) 0.0409(3) Uani 1 1 d . . . . .
C1 C 0.83973(8) 0.77138(6) 0.59079(5) 0.0175(2) Uani 1 1 d . . . . .
C2 C 0.85195(9) 0.71099(6) 0.56206(5) 0.0204(2) Uani 1 1 d . . . . .
H2 H 0.9122 0.6848 0.5688 0.025 Uiso 1 1 calc R U . . .
C3 C 0.77865(9) 0.68733(6) 0.52354(5) 0.0208(2) Uani 1 1 d . . . . .
C4 C 0.68985(9) 0.72585(6) 0.51590(5) 0.0201(2) Uani 1 1 d . . . . .
H4 H 0.6367 0.7094 0.4920 0.024 Uiso 1 1 calc R U . . .
C5 C 0.67701(9) 0.78792(6) 0.54246(5) 0.0174(2) Uani 1 1 d . . . . .
C6 C 0.75426(9) 0.81169(6) 0.57823(5) 0.0171(2) Uani 1 1 d . . . . .
C7 C 0.57884(8) 0.82836(6) 0.53510(5) 0.0172(2) Uani 1 1 d . . . . .
H7 H 0.5855 0.8693 0.5593 0.021 Uiso 1 1 calc R U . . .
C8 C 0.48550(8) 0.78874(6) 0.55468(5) 0.0167(2) Uani 1 1 d . . . . .
C9 C 0.41554(9) 0.75740(6) 0.51892(5) 0.0188(2) Uani 1 1 d . . . . .
H9 H 0.4233 0.7623 0.4800 0.023 Uiso 1 1 calc R U . . .
C10 C 0.33385(9) 0.71880(6) 0.53877(5) 0.0190(2) Uani 1 1 d . . . . .
C11 C 0.32295(9) 0.71324(6) 0.59588(5) 0.0190(2) Uani 1 1 d . . . . .
H11 H 0.2676 0.6874 0.6099 0.023 Uiso 1 1 calc R U . . .
C12 C 0.39136(8) 0.74480(6) 0.63314(5) 0.0170(2) Uani 1 1 d . . . . .
C13 C 0.47246(8) 0.78180(6) 0.61187(5) 0.0167(2) Uani 1 1 d . . . . .
C14 C 0.38799(9) 0.73613(6) 0.69564(5) 0.0183(2) Uani 1 1 d . . . . .
H14 H 0.4113 0.7803 0.7117 0.022 Uiso 1 1 calc R U . . .
C15 C 0.46778(8) 0.68417(6) 0.71439(5) 0.0172(2) Uani 1 1 d . . . . .
C16 C 0.46610(9) 0.61982(6) 0.69134(5) 0.0191(2) Uani 1 1 d . . . . .
H16 H 0.4115 0.6080 0.6665 0.023 Uiso 1 1 calc R U . . .
C17 C 0.54192(9) 0.57178(6) 0.70345(5) 0.0199(2) Uani 1 1 d . . . . .
C18 C 0.62255(9) 0.59145(6) 0.73859(5) 0.0193(2) Uani 1 1 d . . . . .
H18 H 0.6760 0.5600 0.7466 0.023 Uiso 1 1 calc R U . . .
C19 C 0.62750(8) 0.65595(6) 0.76250(5) 0.0172(2) Uani 1 1 d . . . . .
C20 C 0.54738(9) 0.70152(6) 0.75143(5) 0.0169(2) Uani 1 1 d . . . . .
C21 C 0.72259(9) 0.67969(6) 0.79419(5) 0.0180(2) Uani 1 1 d . . . . .
H21 H 0.7104 0.7280 0.8048 0.022 Uiso 1 1 calc R U . . .
C22 C 0.81491(8) 0.67904(6) 0.75602(5) 0.0174(2) Uani 1 1 d . . . . .
C23 C 0.87946(9) 0.62314(6) 0.75165(5) 0.0193(2) Uani 1 1 d . . . . .
H23 H 0.8694 0.5854 0.7754 0.023 Uiso 1 1 calc R U . . .
C24 C 0.95860(9) 0.62094(6) 0.71329(5) 0.0196(2) Uani 1 1 d . . . . .
C56 C 0.1745(3) 0.7054(2) 0.80248(18) 0.0231(7) Uani 0.6 1 d . . P A 2
H56A H 0.1752 0.6825 0.8390 0.028 Uiso 0.6 1 calc R U P A 2
H56B H 0.1167 0.6864 0.7803 0.028 Uiso 0.6 1 calc R U P A 2
C25 C 0.97202(9) 0.67714(6) 0.67922(5) 0.0191(2) Uani 1 1 d . . . . .
H25 H 1.0262 0.6770 0.6533 0.023 Uiso 1 1 calc R U . . .
C26 C 0.90775(8) 0.73386(6) 0.68215(5) 0.0169(2) Uani 1 1 d . . . . .
C27 C 0.83038(8) 0.73451(6) 0.72117(5) 0.0170(2) Uani 1 1 d . . . . .
C28 C 0.90949(8) 0.79074(6) 0.63943(5) 0.0171(2) Uani 1 1 d . . . . .
H28 H 0.8774 0.8311 0.6573 0.021 Uiso 1 1 calc R U . . .
C29 C 0.79738(11) 0.62131(7) 0.49200(6) 0.0279(3) Uani 1 1 d . . . . .
C30 C 0.88298(16) 0.63374(10) 0.45040(8) 0.0453(4) Uani 1 1 d . . . . .
H30A H 0.8611 0.6688 0.4239 0.068 Uiso 1 1 calc R U . . .
H30B H 0.8973 0.5917 0.4304 0.068 Uiso 1 1 calc R U . . .
H30C H 0.9453 0.6487 0.4703 0.068 Uiso 1 1 calc R U . . .
C31 C 0.70171(15) 0.59632(10) 0.46135(10) 0.0543(6) Uani 1 1 d . . . . .
H31A H 0.6468 0.5885 0.4879 0.081 Uiso 1 1 calc R U . . .
H31B H 0.7173 0.5539 0.4421 0.081 Uiso 1 1 calc R U . . .
H31C H 0.6793 0.6304 0.4342 0.081 Uiso 1 1 calc R U . . .
C32 C 0.83285(17) 0.56544(8) 0.53214(8) 0.0453(4) Uani 1 1 d . . . . .
H32A H 0.8980 0.5787 0.5500 0.068 Uiso 1 1 calc R U . . .
H32B H 0.8425 0.5232 0.5116 0.068 Uiso 1 1 calc R U . . .
H32C H 0.7807 0.5587 0.5605 0.068 Uiso 1 1 calc R U . . .
C33 C 0.25901(10) 0.68556(7) 0.49737(5) 0.0241(2) Uani 1 1 d . . . . .
C34 C 0.31867(13) 0.64158(10) 0.45675(8) 0.0442(4) Uani 1 1 d . . . . .
H34A H 0.3661 0.6701 0.4359 0.066 Uiso 1 1 calc R U . . .
H34B H 0.2704 0.6194 0.4309 0.066 Uiso 1 1 calc R U . . .
H34C H 0.3577 0.6071 0.4774 0.066 Uiso 1 1 calc R U . . .
C35 C 0.20020(12) 0.74128(9) 0.46576(7) 0.0362(3) Uani 1 1 d . . . . .
H35A H 0.1635 0.7698 0.4921 0.054 Uiso 1 1 calc R U . . .
H35B H 0.1508 0.7205 0.4398 0.054 Uiso 1 1 calc R U . . .
H35C H 0.2488 0.7691 0.4452 0.054 Uiso 1 1 calc R U . . .
C36 C 0.18026(11) 0.64051(8) 0.52600(6) 0.0311(3) Uani 1 1 d . . . . .
H36A H 0.2162 0.6068 0.5490 0.047 Uiso 1 1 calc R U . . .
H36B H 0.1377 0.6174 0.4979 0.047 Uiso 1 1 calc R U . . .
H36C H 0.1365 0.6685 0.5494 0.047 Uiso 1 1 calc R U . . .
C37 C 0.53570(10) 0.50253(7) 0.67541(6) 0.0273(3) Uani 1 1 d . . . . .
C38 C 0.54061(16) 0.51186(10) 0.61237(7) 0.0458(4) Uani 1 1 d . . . . .
H38A H 0.4827 0.5399 0.5996 0.069 Uiso 1 1 calc R U . . .
H38B H 0.5368 0.4675 0.5942 0.069 Uiso 1 1 calc R U . . .
H38C H 0.6054 0.5341 0.6030 0.069 Uiso 1 1 calc R U . . .
C39 C 0.43272(12) 0.46881(7) 0.68894(7) 0.0342(3) Uani 1 1 d . . . . .
H39A H 0.3760 0.4974 0.6753 0.051 Uiso 1 1 calc R U . . .
H39B H 0.4277 0.4632 0.7292 0.051 Uiso 1 1 calc R U . . .
H39C H 0.4287 0.4244 0.6709 0.051 Uiso 1 1 calc R U . . .
C40 C 0.62266(13) 0.45580(8) 0.69412(9) 0.0438(4) Uani 1 1 d . . . . .
H40A H 0.6886 0.4752 0.6832 0.066 Uiso 1 1 calc R U . . .
H40B H 0.6136 0.4113 0.6767 0.066 Uiso 1 1 calc R U . . .
H40C H 0.6218 0.4508 0.7345 0.066 Uiso 1 1 calc R U . . .
C41 C 1.02238(10) 0.55610(6) 0.70842(6) 0.0264(3) Uani 1 1 d . . . . .
C42 C 1.10631(14) 0.56241(9) 0.66548(9) 0.0456(4) Uani 1 1 d . . . . .
H42A H 1.0752 0.5735 0.6293 0.068 Uiso 1 1 calc R U . . .
H42B H 1.1435 0.5194 0.6629 0.068 Uiso 1 1 calc R U . . .
H42C H 1.1543 0.5984 0.6766 0.068 Uiso 1 1 calc R U . . .
C43 C 0.95093(15) 0.49826(9) 0.69014(10) 0.0475(4) Uani 1 1 d . . . . .
H43A H 0.8977 0.4918 0.7179 0.071 Uiso 1 1 calc R U . . .
H43B H 0.9909 0.4565 0.6865 0.071 Uiso 1 1 calc R U . . .
H43C H 0.9185 0.5096 0.6543 0.071 Uiso 1 1 calc R U . . .
C44 C 1.07097(15) 0.53736(9) 0.76507(8) 0.0436(4) Uani 1 1 d . . . . .
H44A H 1.1181 0.5734 0.7771 0.065 Uiso 1 1 calc R U . . .
H44B H 1.1090 0.4948 0.7617 0.065 Uiso 1 1 calc R U . . .
H44C H 1.0167 0.5320 0.7924 0.065 Uiso 1 1 calc R U . . .
C45 C 0.80495(11) 0.92584(7) 0.57942(6) 0.0275(3) Uani 1 1 d . . . . .
H45A H 0.7764 0.9373 0.5427 0.041 Uiso 1 1 calc R U . . .
H45B H 0.8756 0.9094 0.5756 0.041 Uiso 1 1 calc R U . . .
H45C H 0.8049 0.9662 0.6031 0.041 Uiso 1 1 calc R U . . .
C46 C 0.52760(12) 0.87215(7) 0.66904(6) 0.0300(3) Uani 1 1 d . . . . .
H46A H 0.5196 0.9045 0.6384 0.045 Uiso 1 1 calc R U . . .
H46B H 0.5852 0.8861 0.6932 0.045 Uiso 1 1 calc R U . . .
H46C H 0.4644 0.8711 0.6905 0.045 Uiso 1 1 calc R U . . .
C47 C 0.52467(15) 0.76962(8) 0.83133(6) 0.0376(4) Uani 1 1 d . . . . .
H47A H 0.4586 0.7927 0.8357 0.056 Uiso 1 1 calc R U . . .
H47B H 0.5787 0.7950 0.8511 0.056 Uiso 1 1 calc R U . . .
H47C H 0.5205 0.7237 0.8466 0.056 Uiso 1 1 calc R U . . .
C48 C 0.79163(12) 0.84143(7) 0.75887(6) 0.0306(3) Uani 1 1 d . . . . .
H48A H 0.8564 0.8612 0.7466 0.046 Uiso 1 1 calc R U . . .
H48B H 0.8008 0.8235 0.7965 0.046 Uiso 1 1 calc R U . . .
H48C H 0.7381 0.8764 0.7587 0.046 Uiso 1 1 calc R U . . .
C49 C 0.56171(9) 0.85354(6) 0.47588(5) 0.0192(2) Uani 1 1 d . . . . .
C50 C 0.52638(11) 0.92551(7) 0.47165(6) 0.0276(3) Uani 1 1 d . . . . .
H50A H 0.5814 0.9552 0.4868 0.033 Uiso 1 1 calc R U . . .
H50B H 0.4655 0.9313 0.4952 0.033 Uiso 1 1 calc R U . . .
C51 C 0.49887(11) 0.94895(7) 0.41350(6) 0.0286(3) Uani 1 1 d . . . . .
H51A H 0.5017 0.9990 0.4124 0.034 Uiso 1 1 calc R U . . .
H51B H 0.5511 0.9316 0.3877 0.034 Uiso 1 1 calc R U . . .
C52 C 0.39492(12) 0.92644(9) 0.39359(7) 0.0369(3) Uani 1 1 d . . . . .
C53 C 0.36053(18) 0.95187(12) 0.33783(9) 0.0564(6) Uani 1 1 d . . . . .
H53A H 0.4071 0.9349 0.3095 0.085 Uiso 1 1 calc R U . . .
H53B H 0.3613 1.0015 0.3378 0.085 Uiso 1 1 calc R U . . .
H53C H 0.2906 0.9358 0.3297 0.085 Uiso 1 1 calc R U . . .
C54 C 0.28258(10) 0.72290(7) 0.71941(6) 0.0255(3) Uani 1 1 d D . . . .
C55 C 0.2738(2) 0.68926(16) 0.77367(12) 0.0282(5) Uani 0.6 1 d . . P A 2
H55A H 0.3323 0.7033 0.7978 0.034 Uiso 0.6 1 calc R U P A 2
H55B H 0.2786 0.6396 0.7683 0.034 Uiso 0.6 1 calc R U P A 2
C57 C 0.15360(14) 0.78474(10) 0.81198(6) 0.0423(4) Uani 1 1 d . . . . .
C58 C 0.04746(17) 0.79982(10) 0.83073(8) 0.0494(5) Uani 1 1 d . . . . .
H58A H 0.0450 0.8459 0.8457 0.074 Uiso 1 1 calc R U . . .
H58B H 0.0284 0.7675 0.8596 0.074 Uiso 1 1 calc R U . . .
H58C H -0.0008 0.7959 0.7992 0.074 Uiso 1 1 calc R U . . .
C59 C 0.75049(9) 0.64150(7) 0.84728(5) 0.0206(2) Uani 1 1 d . . . . .
C60 C 0.80550(10) 0.68437(7) 0.89046(5) 0.0249(2) Uani 1 1 d . . . . .
H60A H 0.7541 0.7133 0.9089 0.030 Uiso 1 1 calc R U . . .
H60B H 0.8540 0.7148 0.8714 0.030 Uiso 1 1 calc R U . . .
C61 C 0.86474(11) 0.64511(8) 0.93473(5) 0.0293(3) Uani 1 1 d . . . . .
H61A H 0.8695 0.6730 0.9688 0.035 Uiso 1 1 calc R U . . .
H61B H 0.8259 0.6035 0.9437 0.035 Uiso 1 1 calc R U . . .
C62 C 0.97139(11) 0.62549(8) 0.91790(6) 0.0286(3) Uani 1 1 d . . . . .
C63 C 1.03773(13) 0.59112(8) 0.96060(7) 0.0365(3) Uani 1 1 d . . . . .
H63A H 1.0097 0.5461 0.9685 0.055 Uiso 1 1 calc R U . . .
H63B H 1.0393 0.6182 0.9947 0.055 Uiso 1 1 calc R U . . .
H63C H 1.1076 0.5865 0.9466 0.055 Uiso 1 1 calc R U . . .
C64 C 1.01818(9) 0.81168(6) 0.62413(5) 0.0202(2) Uani 1 1 d . . . . .
C65 C 1.07224(10) 0.85698(8) 0.66626(6) 0.0283(3) Uani 1 1 d . . . . .
H65A H 1.0808 0.8320 0.7016 0.034 Uiso 1 1 calc R U . . .
H65B H 1.0287 0.8971 0.6733 0.034 Uiso 1 1 calc R U . . .
C66 C 1.17682(10) 0.88038(8) 0.64702(6) 0.0294(3) Uani 1 1 d . . . . .
H66A H 1.2136 0.9028 0.6783 0.035 Uiso 1 1 calc R U . . .
H66B H 1.2176 0.8404 0.6360 0.035 Uiso 1 1 calc R U . . .
C67 C 1.16916(10) 0.92852(7) 0.59918(6) 0.0268(3) Uani 1 1 d . . . . .
C68 C 1.26342(13) 0.93602(9) 0.56538(7) 0.0392(3) Uani 1 1 d . . . . .
H68A H 1.2768 0.8935 0.5458 0.059 Uiso 1 1 calc R U . . .
H68B H 1.3222 0.9469 0.5898 0.059 Uiso 1 1 calc R U . . .
H68C H 1.2532 0.9726 0.5384 0.059 Uiso 1 1 calc R U . . .
C70 C 0.2928(4) 0.7234(3) 0.78573(17) 0.0406(11) Uani 0.4 1 d . . P A 1
H70A H 0.3297 0.6822 0.7985 0.049 Uiso 0.4 1 calc R U P A 1
H70B H 0.3331 0.7634 0.7979 0.049 Uiso 0.4 1 calc R U P A 1
O13 O 0.1872(3) 0.8433(2) 0.7964(2) 0.0541(10) Uani 0.4 1 d . . P B 1
C69 C 0.1869(6) 0.7256(3) 0.8113(3) 0.0325(14) Uani 0.4 1 d . . P A 1
H69A H 0.1390 0.6965 0.7896 0.039 Uiso 0.4 1 calc R U P A 1
H69B H 0.1910 0.7077 0.8496 0.039 Uiso 0.4 1 calc R U P A 1
O7' O 0.2023(6) 0.7247(5) 0.6960(4) 0.058(3) Uani 0.4 1 d D . P A 1

loop_
_atom_site_aniso_label
_atom_site_aniso_U_11
_atom_site_aniso_U_22
_atom_site_aniso_U_33
_atom_site_aniso_U_23
_atom_site_aniso_U_13
_atom_site_aniso_U_12
O1 0.0195(4) 0.0191(4) 0.0185(4) -0.0002(3) 0.0015(3) -0.0013(3)
O2 0.0207(4) 0.0259(4) 0.0147(4) -0.0002(3) -0.0023(3) -0.0038(3)
O3 0.0242(4) 0.0181(4) 0.0165(4) 0.0001(3) 0.0011(3) 0.0023(3)
O4 0.0191(4) 0.0199(4) 0.0232(4) 0.0028(3) 0.0021(3) 0.0035(3)
O5 0.0307(5) 0.0336(5) 0.0169(4) -0.0003(3) 0.0001(3) 0.0041(4)
O6 0.0342(7) 0.1010(13) 0.0768(11) 0.0473(10) -0.0092(7) -0.0187(8)
O7 0.0124(12) 0.0383(12) 0.0279(15) 0.0044(10) 0.0034(10) 0.0037(10)
O8 0.0400(14) 0.0453(15) 0.0558(15) -0.0114(12) 0.0107(12) -0.0178(10)
O9 0.0263(4) 0.0286(5) 0.0247(4) 0.0086(4) -0.0006(3) -0.0010(4)
O10 0.0322(6) 0.0686(8) 0.0323(6) 0.0114(5) 0.0074(4) 0.0070(5)
O11 0.0230(4) 0.0340(5) 0.0303(5) -0.0020(4) 0.0085(4) -0.0038(4)
O12 0.0305(5) 0.0358(6) 0.0561(8) 0.0062(5) -0.0077(5) 0.0034(4)
C1 0.0159(5) 0.0208(5) 0.0158(5) 0.0021(4) 0.0014(4) -0.0020(4)
C2 0.0190(5) 0.0228(5) 0.0195(5) -0.0001(4) 0.0003(4) 0.0015(4)
C3 0.0216(5) 0.0220(5) 0.0189(5) -0.0016(4) 0.0007(4) 0.0003(4)
C4 0.0185(5) 0.0235(5) 0.0182(5) -0.0002(4) -0.0006(4) -0.0012(4)
C5 0.0162(5) 0.0213(5) 0.0149(5) 0.0023(4) 0.0010(4) -0.0010(4)
C6 0.0173(5) 0.0198(5) 0.0143(5) 0.0017(4) 0.0022(4) -0.0011(4)
C7 0.0168(5) 0.0212(5) 0.0135(4) 0.0017(4) 0.0001(4) 0.0002(4)
C8 0.0158(5) 0.0199(5) 0.0146(5) 0.0011(4) 0.0009(4) 0.0014(4)
C9 0.0187(5) 0.0238(5) 0.0138(5) 0.0003(4) 0.0008(4) 0.0006(4)
C10 0.0169(5) 0.0231(5) 0.0169(5) -0.0020(4) 0.0004(4) 0.0005(4)
C11 0.0172(5) 0.0219(5) 0.0180(5) 0.0003(4) 0.0013(4) -0.0001(4)
C12 0.0168(5) 0.0204(5) 0.0137(5) 0.0019(4) 0.0012(4) 0.0029(4)
C13 0.0162(5) 0.0199(5) 0.0139(5) 0.0006(4) -0.0010(4) 0.0014(4)
C14 0.0173(5) 0.0228(5) 0.0148(5) 0.0034(4) 0.0024(4) 0.0042(4)
C15 0.0159(5) 0.0211(5) 0.0146(5) 0.0030(4) 0.0022(4) 0.0025(4)
C16 0.0175(5) 0.0223(5) 0.0176(5) 0.0006(4) 0.0008(4) 0.0010(4)
C17 0.0191(5) 0.0196(5) 0.0211(5) -0.0005(4) 0.0024(4) 0.0013(4)
C18 0.0178(5) 0.0191(5) 0.0210(5) 0.0018(4) 0.0017(4) 0.0021(4)
C19 0.0160(5) 0.0196(5) 0.0160(5) 0.0030(4) 0.0018(4) 0.0008(4)
C20 0.0178(5) 0.0184(5) 0.0147(5) 0.0019(4) 0.0031(4) 0.0014(4)
C21 0.0173(5) 0.0207(5) 0.0160(5) 0.0023(4) 0.0005(4) 0.0001(4)
C22 0.0161(5) 0.0198(5) 0.0163(5) 0.0020(4) -0.0006(4) -0.0017(4)
C23 0.0183(5) 0.0191(5) 0.0207(5) 0.0036(4) 0.0008(4) -0.0001(4)
C24 0.0171(5) 0.0188(5) 0.0229(5) 0.0010(4) 0.0008(4) 0.0002(4)
C56 0.0199(12) 0.0286(19) 0.0211(16) 0.0038(12) 0.0074(10) 0.0011(13)
C25 0.0153(5) 0.0213(5) 0.0208(5) 0.0012(4) 0.0013(4) -0.0006(4)
C26 0.0145(4) 0.0194(5) 0.0167(5) 0.0017(4) -0.0005(4) -0.0017(4)
C27 0.0153(5) 0.0186(5) 0.0172(5) 0.0015(4) -0.0010(4) -0.0002(4)
C28 0.0152(5) 0.0198(5) 0.0163(5) 0.0021(4) 0.0006(4) -0.0012(4)
C29 0.0303(6) 0.0257(6) 0.0278(6) -0.0070(5) -0.0015(5) 0.0039(5)
C30 0.0544(10) 0.0426(9) 0.0393(9) -0.0111(7) 0.0148(8) 0.0094(8)
C31 0.0461(10) 0.0450(10) 0.0709(13) -0.0343(9) -0.0218(9) 0.0096(8)
C32 0.0652(12) 0.0250(7) 0.0456(10) -0.0040(6) -0.0050(8) 0.0058(7)
C33 0.0211(5) 0.0315(6) 0.0198(5) -0.0061(4) 0.0004(4) -0.0041(4)
C34 0.0351(8) 0.0572(10) 0.0406(9) -0.0294(8) 0.0095(6) -0.0098(7)
C35 0.0321(7) 0.0481(9) 0.0279(7) 0.0039(6) -0.0114(6) -0.0059(6)
C36 0.0268(6) 0.0360(7) 0.0306(7) -0.0049(5) -0.0004(5) -0.0097(5)
C37 0.0242(6) 0.0238(6) 0.0339(7) -0.0073(5) -0.0010(5) 0.0029(5)
C38 0.0560(11) 0.0478(10) 0.0338(8) -0.0155(7) 0.0094(7) 0.0052(8)
C39 0.0296(7) 0.0242(6) 0.0486(9) -0.0050(6) -0.0038(6) -0.0034(5)
C40 0.0316(7) 0.0254(7) 0.0740(13) -0.0145(7) -0.0124(8) 0.0081(6)
C41 0.0239(6) 0.0193(5) 0.0361(7) 0.0011(5) 0.0051(5) 0.0029(4)
C42 0.0390(8) 0.0326(8) 0.0659(12) 0.0076(7) 0.0238(8) 0.0124(6)
C43 0.0427(9) 0.0269(7) 0.0731(13) -0.0134(8) 0.0068(9) -0.0017(6)
C44 0.0444(9) 0.0345(8) 0.0515(10) 0.0059(7) -0.0057(7) 0.0181(7)
C45 0.0329(7) 0.0209(5) 0.0288(6) 0.0036(5) 0.0036(5) -0.0048(5)
C46 0.0422(8) 0.0264(6) 0.0213(6) -0.0025(5) 0.0004(5) -0.0052(5)
C47 0.0624(10) 0.0292(7) 0.0216(6) -0.0021(5) 0.0153(6) 0.0050(7)
C48 0.0355(7) 0.0225(6) 0.0341(7) -0.0037(5) 0.0054(5) 0.0033(5)
C49 0.0159(5) 0.0255(5) 0.0161(5) 0.0040(4) -0.0001(4) -0.0010(4)
C50 0.0343(7) 0.0256(6) 0.0229(6) 0.0049(5) -0.0016(5) 0.0042(5)
C51 0.0289(6) 0.0316(7) 0.0252(6) 0.0100(5) 0.0005(5) 0.0029(5)
C52 0.0312(7) 0.0424(8) 0.0369(8) 0.0110(6) -0.0050(6) 0.0015(6)
C53 0.0638(13) 0.0556(11) 0.0487(11) 0.0157(9) -0.0281(10) -0.0182(10)
C54 0.0229(6) 0.0292(6) 0.0247(6) 0.0072(5) 0.0090(5) 0.0062(5)
C55 0.0209(10) 0.0398(14) 0.0241(12) 0.0104(10) 0.0070(8) 0.0054(10)
C57 0.0449(9) 0.0604(11) 0.0217(7) -0.0043(6) 0.0031(6) -0.0233(8)
C58 0.0619(12) 0.0471(10) 0.0397(9) 0.0051(7) 0.0138(8) 0.0177(9)
C59 0.0168(5) 0.0292(6) 0.0159(5) 0.0041(4) 0.0019(4) 0.0008(4)
C60 0.0225(6) 0.0340(6) 0.0182(5) 0.0019(5) -0.0003(4) -0.0019(5)
C61 0.0275(6) 0.0436(8) 0.0168(5) 0.0044(5) -0.0015(4) -0.0020(5)
C62 0.0275(6) 0.0340(7) 0.0243(6) -0.0001(5) -0.0030(5) -0.0018(5)
C63 0.0362(8) 0.0364(8) 0.0364(8) 0.0024(6) -0.0114(6) -0.0002(6)
C64 0.0164(5) 0.0222(5) 0.0221(5) 0.0060(4) 0.0004(4) -0.0004(4)
C65 0.0195(5) 0.0403(7) 0.0252(6) 0.0002(5) -0.0007(4) -0.0076(5)
C66 0.0173(5) 0.0404(7) 0.0304(7) 0.0064(5) -0.0034(5) -0.0071(5)
C67 0.0233(6) 0.0254(6) 0.0316(7) 0.0001(5) -0.0023(5) -0.0052(4)
C68 0.0322(7) 0.0460(9) 0.0396(8) 0.0095(7) 0.0057(6) -0.0075(6)
C70 0.030(2) 0.074(4) 0.0180(17) 0.013(2) 0.0066(14) 0.019(2)
O13 0.043(2) 0.046(2) 0.074(3) -0.009(2) 0.012(2) -0.0103(16)
C69 0.033(3) 0.037(4) 0.027(3) 0.000(2) 0.011(2) 0.007(2)
O7' 0.042(3) 0.103(6) 0.029(3) -0.020(3) 0.012(2) -0.037(3)

loop_
_atom_type_symbol
_atom_type_description
_atom_type_scat_dispersion_real
_atom_type_scat_dispersion_imag
_atom_type_scat_source
C C 0.0040 0.0020 'International Tables Vol C Tables 4.2.6.8 and 6.1.1.4'
H H 0.0000 0.0000 'International Tables Vol C Tables 4.2.6.8 and 6.1.1.4'
O O 0.0130 0.0070 'International Tables Vol C Tables 4.2.6.8 and 6.1.1.4'

loop_
_geom_angle_atom_site_label_1
_geom_angle_atom_site_label_2
_geom_angle_atom_site_label_3
_geom_angle
_geom_angle_site_symmetry_1
_geom_angle_site_symmetry_3
_geom_angle_publ_flag
C6 O1 C45 112.79(9) . . ?
C13 O2 C46 115.42(10) . . ?
C20 O3 C47 115.25(10) . . ?
C27 O4 C48 114.29(10) . . ?
C2 C1 C6 118.61(11) . . ?
C2 C1 C28 121.92(10) . . ?
C6 C1 C28 119.11(10) . . ?
C1 C2 H2 118.8 . . ?
C1 C2 C3 122.32(11) . . ?
C3 C2 H2 118.8 . . ?
C2 C3 C29 120.09(11) . . ?
C4 C3 C2 117.34(11) . . ?
C4 C3 C29 122.57(11) . . ?
C3 C4 H4 119.2 . . ?
C3 C4 C5 121.68(11) . . ?
C5 C4 H4 119.2 . . ?
C4 C5 C7 121.17(10) . . ?
C6 C5 C4 119.28(10) . . ?
C6 C5 C7 119.49(10) . . ?
O1 C6 C1 119.63(10) . . ?
O1 C6 C5 119.95(10) . . ?
C5 C6 C1 120.32(11) . . ?
C5 C7 H7 107.1 . . ?
C5 C7 C8 111.58(9) . . ?
C5 C7 C49 112.97(9) . . ?
C8 C7 H7 107.1 . . ?
C49 C7 H7 107.1 . . ?
C49 C7 C8 110.68(9) . . ?
C9 C8 C7 123.55(10) . . ?
C9 C8 C13 118.61(10) . . ?
C13 C8 C7 117.80(10) . . ?
C8 C9 H9 119.2 . . ?
C8 C9 C10 121.59(10) . . ?
C10 C9 H9 119.2 . . ?
C9 C10 C33 119.26(10) . . ?
C11 C10 C9 118.25(11) . . ?
C11 C10 C33 122.48(11) . . ?
C10 C11 H11 119.2 . . ?
C10 C11 C12 121.69(11) . . ?
C12 C11 H11 119.2 . . ?
C11 C12 C14 123.89(10) . . ?
C13 C12 C11 118.38(10) . . ?
C13 C12 C14 117.50(10) . . ?
O2 C13 C8 118.86(10) . . ?
O2 C13 C12 119.40(10) . . ?
C12 C13 C8 121.47(10) . . ?
C12 C14 H14 105.8 . . ?
C12 C14 C15 109.81(9) . . ?
C12 C14 C54 115.91(10) . . ?
C15 C14 H14 105.8 . . ?
C54 C14 H14 105.8 . . ?
C54 C14 C15 112.80(10) . . ?
C16 C15 C14 119.52(10) . . ?
C16 C15 C20 119.12(10) . . ?
C20 C15 C14 121.20(10) . . ?
C15 C16 H16 118.9 . . ?
C15 C16 C17 122.20(11) . . ?
C17 C16 H16 118.9 . . ?
C16 C17 C37 118.97(11) . . ?
C18 C17 C16 117.38(11) . . ?
C18 C17 C37 123.56(11) . . ?
C17 C18 H18 118.9 . . ?
C17 C18 C19 122.24(11) . . ?
C19 C18 H18 118.9 . . ?
C18 C19 C20 118.57(10) . . ?
C18 C19 C21 121.34(10) . . ?
C20 C19 C21 119.71(10) . . ?
O3 C20 C15 118.47(10) . . ?
O3 C20 C19 121.06(10) . . ?
C15 C20 C19 120.34(10) . . ?
C19 C21 H21 107.0 . . ?
C19 C21 C22 109.69(9) . . ?
C19 C21 C59 116.75(10) . . ?
C22 C21 H21 107.0 . . ?
C59 C21 H21 107.0 . . ?
C59 C21 C22 108.93(9) . . ?
C23 C22 C21 122.33(10) . . ?
C23 C22 C27 118.83(11) . . ?
C27 C22 C21 118.66(10) . . ?
C22 C23 H23 119.1 . . ?
C22 C23 C24 121.84(11) . . ?
C24 C23 H23 119.1 . . ?
C23 C24 C41 118.92(11) . . ?
C25 C24 C23 117.87(11) . . ?
C25 C24 C41 123.13(11) . . ?
H56A C56 H56B 107.5 . . ?
C55 C56 H56A 108.6 . . ?
C55 C56 H56B 108.6 . . ?
C55 C56 C57 114.8(3) . . ?
C57 C56 H56A 108.6 . . ?
C57 C56 H56B 108.6 . . ?
C24 C25 H25 119.1 . . ?
C24 C25 C26 121.71(11) . . ?
C26 C25 H25 119.1 . . ?
C25 C26 C28 122.60(10) . . ?
C27 C26 C25 118.81(10) . . ?
C27 C26 C28 118.06(10) . . ?
O4 C27 C22 119.12(10) . . ?
O4 C27 C26 119.71(10) . . ?
C26 C27 C22 120.92(10) . . ?
C1 C28 C26 108.70(9) . . ?
C1 C28 H28 106.5 . . ?
C1 C28 C64 115.14(9) . . ?
C26 C28 H28 106.5 . . ?
C26 C28 C64 112.86(9) . . ?
C64 C28 H28 106.5 . . ?
C3 C29 C30 108.25(12) . . ?
C3 C29 C32 110.33(12) . . ?
C30 C29 C32 108.34(14) . . ?
C31 C29 C3 112.46(12) . . ?
C31 C29 C30 109.42(15) . . ?
C31 C29 C32 107.96(15) . . ?
C29 C30 H30A 109.5 . . ?
C29 C30 H30B 109.5 . . ?
C29 C30 H30C 109.5 . . ?
H30A C30 H30B 109.5 . . ?
H30A C30 H30C 109.5 . . ?
H30B C30 H30C 109.5 . . ?
C29 C31 H31A 109.5 . . ?
C29 C31 H31B 109.5 . . ?
C29 C31 H31C 109.5 . . ?
H31A C31 H31B 109.5 . . ?
H31A C31 H31C 109.5 . . ?
H31B C31 H31C 109.5 . . ?
C29 C32 H32A 109.5 . . ?
C29 C32 H32B 109.5 . . ?
C29 C32 H32C 109.5 . . ?
H32A C32 H32B 109.5 . . ?
H32A C32 H32C 109.5 . . ?
H32B C32 H32C 109.5 . . ?
C10 C33 C34 109.68(11) . . ?
C10 C33 C35 108.81(11) . . ?
C10 C33 C36 112.22(11) . . ?
C34 C33 C35 110.03(13) . . ?
C36 C33 C34 108.09(13) . . ?
C36 C33 C35 107.99(12) . . ?
C33 C34 H34A 109.5 . . ?
C33 C34 H34B 109.5 . . ?
C33 C34 H34C 109.5 . . ?
H34A C34 H34B 109.5 . . ?
H34A C34 H34C 109.5 . . ?
H34B C34 H34C 109.5 . . ?
C33 C35 H35A 109.5 . . ?
C33 C35 H35B 109.5 . . ?
C33 C35 H35C 109.5 . . ?
H35A C35 H35B 109.5 . . ?
H35A C35 H35C 109.5 . . ?
H35B C35 H35C 109.5 . . ?
C33 C36 H36A 109.5 . . ?
C33 C36 H36B 109.5 . . ?
C33 C36 H36C 109.5 . . ?
H36A C36 H36B 109.5 . . ?
H36A C36 H36C 109.5 . . ?
H36B C36 H36C 109.5 . . ?
C17 C37 C38 109.19(12) . . ?
C17 C37 C39 109.47(11) . . ?
C38 C37 C39 108.35(13) . . ?
C40 C37 C17 112.24(11) . . ?
C40 C37 C38 108.82(14) . . ?
C40 C37 C39 108.71(13) . . ?
C37 C38 H38A 109.5 . . ?
C37 C38 H38B 109.5 . . ?
C37 C38 H38C 109.5 . . ?
H38A C38 H38B 109.5 . . ?
H38A C38 H38C 109.5 . . ?
H38B C38 H38C 109.5 . . ?
C37 C39 H39A 109.5 . . ?
C37 C39 H39B 109.5 . . ?
C37 C39 H39C 109.5 . . ?
H39A C39 H39B 109.5 . . ?
H39A C39 H39C 109.5 . . ?
H39B C39 H39C 109.5 . . ?
C37 C40 H40A 109.5 . . ?
C37 C40 H40B 109.5 . . ?
C37 C40 H40C 109.5 . . ?
H40A C40 H40B 109.5 . . ?
H40A C40 H40C 109.5 . . ?
H40B C40 H40C 109.5 . . ?
C24 C41 C43 108.56(12) . . ?
C24 C41 C44 110.31(12) . . ?
C42 C41 C24 112.34(11) . . ?
C42 C41 C43 107.69(14) . . ?
C42 C41 C44 109.56(14) . . ?
C43 C41 C44 108.25(14) . . ?
C41 C42 H42A 109.5 . . ?
C41 C42 H42B 109.5 . . ?
C41 C42 H42C 109.5 . . ?
H42A C42 H42B 109.5 . . ?
H42A C42 H42C 109.5 . . ?
H42B C42 H42C 109.5 . . ?
C41 C43 H43A 109.5 . . ?
C41 C43 H43B 109.5 . . ?
C41 C43 H43C 109.5 . . ?
H43A C43 H43B 109.5 . . ?
H43A C43 H43C 109.5 . . ?
H43B C43 H43C 109.5 . . ?
C41 C44 H44A 109.5 . . ?
C41 C44 H44B 109.5 . . ?
C41 C44 H44C 109.5 . . ?
H44A C44 H44B 109.5 . . ?
H44A C44 H44C 109.5 . . ?
H44B C44 H44C 109.5 . . ?
O1 C45 H45A 109.5 . . ?
O1 C45 H45B 109.5 . . ?
O1 C45 H45C 109.5 . . ?
H45A C45 H45B 109.5 . . ?
H45A C45 H45C 109.5 . . ?
H45B C45 H45C 109.5 . . ?
O2 C46 H46A 109.5 . . ?
O2 C46 H46B 109.5 . . ?
O2 C46 H46C 109.5 . . ?
H46A C46 H46B 109.5 . . ?
H46A C46 H46C 109.5 . . ?
H46B C46 H46C 109.5 . . ?
O3 C47 H47A 109.5 . . ?
O3 C47 H47B 109.5 . . ?
O3 C47 H47C 109.5 . . ?
H47A C47 H47B 109.5 . . ?
H47A C47 H47C 109.5 . . ?
H47B C47 H47C 109.5 . . ?
O4 C48 H48A 109.5 . . ?
O4 C48 H48B 109.5 . . ?
O4 C48 H48C 109.5 . . ?
H48A C48 H48B 109.5 . . ?
H48A C48 H48C 109.5 . . ?
H48B C48 H48C 109.5 . . ?
O5 C49 C7 123.14(11) . . ?
O5 C49 C50 122.46(11) . . ?
C50 C49 C7 114.39(10) . . ?
C49 C50 H50A 108.5 . . ?
C49 C50 H50B 108.5 . . ?
C49 C50 C51 114.88(12) . . ?
H50A C50 H50B 107.5 . . ?
C51 C50 H50A 108.5 . . ?
C51 C50 H50B 108.5 . . ?
C50 C51 H51A 108.8 . . ?
C50 C51 H51B 108.8 . . ?
H51A C51 H51B 107.7 . . ?
C52 C51 C50 113.84(12) . . ?
C52 C51 H51A 108.8 . . ?
C52 C51 H51B 108.8 . . ?
O6 C52 C51 121.79(15) . . ?
O6 C52 C53 121.90(17) . . ?
C51 C52 C53 116.30(15) . . ?
C52 C53 H53A 109.5 . . ?
C52 C53 H53B 109.5 . . ?
C52 C53 H53C 109.5 . . ?
H53A C53 H53B 109.5 . . ?
H53A C53 H53C 109.5 . . ?
H53B C53 H53C 109.5 . . ?
O7 C54 C14 121.2(3) . . ?
O7 C54 C55 118.7(3) . . ?
C14 C54 C70 108.5(2) . . ?
C55 C54 C14 119.87(14) . . ?
O7' C54 C14 127.8(5) . . ?
O7' C54 C70 122.3(5) . . ?
C56 C55 H55A 108.9 . . ?
C56 C55 H55B 108.9 . . ?
C54 C55 C56 113.2(2) . . ?
C54 C55 H55A 108.9 . . ?
C54 C55 H55B 108.9 . . ?
H55A C55 H55B 107.8 . . ?
O8 C57 C56 113.7(3) . . ?
O8 C57 C58 132.7(2) . . ?
C58 C57 C56 113.5(2) . . ?
O13 C57 C58 103.2(3) . . ?
C69 C57 C58 121.0(4) . . ?
C69 C57 O13 135.6(4) . . ?
C57 C58 H58A 109.5 . . ?
C57 C58 H58B 109.5 . . ?
C57 C58 H58C 109.5 . . ?
H58A C58 H58B 109.5 . . ?
H58A C58 H58C 109.5 . . ?
H58B C58 H58C 109.5 . . ?
O9 C59 C21 123.29(11) . . ?
O9 C59 C60 122.86(11) . . ?
C60 C59 C21 113.85(10) . . ?
C59 C60 H60A 108.5 . . ?
C59 C60 H60B 108.5 . . ?
C59 C60 C61 115.24(12) . . ?
H60A C60 H60B 107.5 . . ?
C61 C60 H60A 108.5 . . ?
C61 C60 H60B 108.5 . . ?
C60 C61 H61A 108.8 . . ?
C60 C61 H61B 108.8 . . ?
H61A C61 H61B 107.7 . . ?
C62 C61 C60 113.63(11) . . ?
C62 C61 H61A 108.8 . . ?
C62 C61 H61B 108.8 . . ?
O10 C62 C61 120.90(13) . . ?
O10 C62 C63 122.03(14) . . ?
C63 C62 C61 117.07(13) . . ?
C62 C63 H63A 109.5 . . ?
C62 C63 H63B 109.5 . . ?
C62 C63 H63C 109.5 . . ?
H63A C63 H63B 109.5 . . ?
H63A C63 H63C 109.5 . . ?
H63B C63 H63C 109.5 . . ?
O11 C64 C28 122.75(11) . . ?
O11 C64 C65 122.48(11) . . ?
C65 C64 C28 114.73(10) . . ?
C64 C65 H65A 109.1 . . ?
C64 C65 H65B 109.1 . . ?
C64 C65 C66 112.45(12) . . ?
H65A C65 H65B 107.8 . . ?
C66 C65 H65A 109.1 . . ?
C66 C65 H65B 109.1 . . ?
C65 C66 H66A 109.1 . . ?
C65 C66 H66B 109.1 . . ?
H66A C66 H66B 107.8 . . ?
C67 C66 C65 112.43(11) . . ?
C67 C66 H66A 109.1 . . ?
C67 C66 H66B 109.1 . . ?
O12 C67 C66 122.32(13) . . ?
O12 C67 C68 121.55(14) . . ?
C68 C67 C66 116.13(12) . . ?
C67 C68 H68A 109.5 . . ?
C67 C68 H68B 109.5 . . ?
C67 C68 H68C 109.5 . . ?
H68A C68 H68B 109.5 . . ?
H68A C68 H68C 109.5 . . ?
H68B C68 H68C 109.5 . . ?
C54 C70 H70A 109.6 . . ?
C54 C70 H70B 109.6 . . ?
H70A C70 H70B 108.1 . . ?
C69 C70 C54 110.2(4) . . ?
C69 C70 H70A 109.6 . . ?
C69 C70 H70B 109.6 . . ?
C57 C69 C70 110.5(6) . . ?
C57 C69 H69A 109.5 . . ?
C57 C69 H69B 109.5 . . ?
C70 C69 H69A 109.5 . . ?
C70 C69 H69B 109.5 . . ?
H69A C69 H69B 108.1 . . ?

loop_
_geom_bond_atom_site_label_1
_geom_bond_atom_site_label_2
_geom_bond_distance
_geom_bond_site_symmetry_2
_geom_bond_publ_flag
O1 C6 1.3876(14) . ?
O1 C45 1.4315(15) . ?
O2 C13 1.3786(13) . ?
O2 C46 1.4110(16) . ?
O3 C20 1.3834(14) . ?
O3 C47 1.4256(16) . ?
O4 C27 1.3826(14) . ?
O4 C48 1.4226(17) . ?
O5 C49 1.2070(15) . ?
O6 C52 1.206(2) . ?
O7 C54 1.214(3) . ?
O8 C57 1.215(3) . ?
O9 C59 1.2097(16) . ?
O10 C62 1.2081(18) . ?
O11 C64 1.2060(16) . ?
O12 C67 1.2087(18) . ?
C1 C2 1.3895(16) . ?
C1 C6 1.3961(16) . ?
C1 C28 1.5189(16) . ?
C2 H2 0.9500 . ?
C2 C3 1.3993(16) . ?
C3 C4 1.3927(17) . ?
C3 C29 1.5309(17) . ?
C4 H4 0.9500 . ?
C4 C5 1.3941(16) . ?
C5 C6 1.3939(15) . ?
C5 C7 1.5139(16) . ?
C7 H7 1.0000 . ?
C7 C8 1.5266(16) . ?
C7 C49 1.5247(15) . ?
C8 C9 1.3878(16) . ?
C8 C13 1.3995(15) . ?
C9 H9 0.9500 . ?
C9 C10 1.3993(16) . ?
C10 C11 1.3915(16) . ?
C10 C33 1.5297(17) . ?
C11 H11 0.9500 . ?
C11 C12 1.3995(16) . ?
C12 C13 1.3892(16) . ?
C12 C14 1.5183(15) . ?
C14 H14 1.0000 . ?
C14 C15 1.5223(15) . ?
C14 C54 1.5187(17) . ?
C15 C16 1.3866(16) . ?
C15 C20 1.3979(16) . ?
C16 H16 0.9500 . ?
C16 C17 1.3954(16) . ?
C17 C18 1.3918(17) . ?
C17 C37 1.5267(17) . ?
C18 H18 0.9500 . ?
C18 C19 1.3988(16) . ?
C19 C20 1.3989(15) . ?
C19 C21 1.5165(16) . ?
C21 H21 1.0000 . ?
C21 C22 1.5267(16) . ?
C21 C59 1.5239(16) . ?
C22 C23 1.3919(16) . ?
C22 C27 1.3973(15) . ?
C23 H23 0.9500 . ?
C23 C24 1.3974(16) . ?
C24 C25 1.3936(16) . ?
C24 C41 1.5311(17) . ?
C56 H56A 0.9900 . ?
C56 H56B 0.9900 . ?
C56 C55 1.512(5) . ?
C56 C57 1.606(4) . ?
C25 H25 0.9500 . ?
C25 C26 1.3999(16) . ?
C26 C27 1.3906(15) . ?
C26 C28 1.5243(15) . ?
C28 H28 1.0000 . ?
C28 C64 1.5251(16) . ?
C29 C30 1.532(2) . ?
C29 C31 1.518(2) . ?
C29 C32 1.533(2) . ?
C30 H30A 0.9800 . ?
C30 H30B 0.9800 . ?
C30 H30C 0.9800 . ?
C31 H31A 0.9800 . ?
C31 H31B 0.9800 . ?
C31 H31C 0.9800 . ?
C32 H32A 0.9800 . ?
C32 H32B 0.9800 . ?
C32 H32C 0.9800 . ?
C33 C34 1.531(2) . ?
C33 C35 1.535(2) . ?
C33 C36 1.5308(19) . ?
C34 H34A 0.9800 . ?
C34 H34B 0.9800 . ?
C34 H34C 0.9800 . ?
C35 H35A 0.9800 . ?
C35 H35B 0.9800 . ?
C35 H35C 0.9800 . ?
C36 H36A 0.9800 . ?
C36 H36B 0.9800 . ?
C36 H36C 0.9800 . ?
C37 C38 1.534(2) . ?
C37 C39 1.537(2) . ?
C37 C40 1.522(2) . ?
C38 H38A 0.9800 . ?
C38 H38B 0.9800 . ?
C38 H38C 0.9800 . ?
C39 H39A 0.9800 . ?
C39 H39B 0.9800 . ?
C39 H39C 0.9800 . ?
C40 H40A 0.9800 . ?
C40 H40B 0.9800 . ?
C40 H40C 0.9800 . ?
C41 C42 1.524(2) . ?
C41 C43 1.532(2) . ?
C41 C44 1.540(2) . ?
C42 H42A 0.9800 . ?
C42 H42B 0.9800 . ?
C42 H42C 0.9800 . ?
C43 H43A 0.9800 . ?
C43 H43B 0.9800 . ?
C43 H43C 0.9800 . ?
C44 H44A 0.9800 . ?
C44 H44B 0.9800 . ?
C44 H44C 0.9800 . ?
C45 H45A 0.9800 . ?
C45 H45B 0.9800 . ?
C45 H45C 0.9800 . ?
C46 H46A 0.9800 . ?
C46 H46B 0.9800 . ?
C46 H46C 0.9800 . ?
C47 H47A 0.9800 . ?
C47 H47B 0.9800 . ?
C47 H47C 0.9800 . ?
C48 H48A 0.9800 . ?
C48 H48B 0.9800 . ?
C48 H48C 0.9800 . ?
C49 C50 1.4962(18) . ?
C50 H50A 0.9900 . ?
C50 H50B 0.9900 . ?
C50 C51 1.5134(18) . ?
C51 H51A 0.9900 . ?
C51 H51B 0.9900 . ?
C51 C52 1.495(2) . ?
C52 C53 1.496(2) . ?
C53 H53A 0.9800 . ?
C53 H53B 0.9800 . ?
C53 H53C 0.9800 . ?
C54 C55 1.474(3) . ?
C54 C70 1.603(4) . ?
C54 O7' 1.178(6) . ?
C55 H55A 0.9900 . ?
C55 H55B 0.9900 . ?
C57 C58 1.491(3) . ?
C57 O13 1.295(5) . ?
C57 C69 1.245(7) . ?
C58 H58A 0.9800 . ?
C58 H58B 0.9800 . ?
C58 H58C 0.9800 . ?
C59 C60 1.5120(18) . ?
C60 H60A 0.9900 . ?
C60 H60B 0.9900 . ?
C60 C61 1.5180(18) . ?
C61 H61A 0.9900 . ?
C61 H61B 0.9900 . ?
C61 C62 1.504(2) . ?
C62 C63 1.495(2) . ?
C63 H63A 0.9800 . ?
C63 H63B 0.9800 . ?
C63 H63C 0.9800 . ?
C64 C65 1.5169(18) . ?
C65 H65A 0.9900 . ?
C65 H65B 0.9900 . ?
C65 C66 1.5177(18) . ?
C66 H66A 0.9900 . ?
C66 H66B 0.9900 . ?
C66 C67 1.497(2) . ?
C67 C68 1.492(2) . ?
C68 H68A 0.9800 . ?
C68 H68B 0.9800 . ?
C68 H68C 0.9800 . ?
C70 H70A 0.9900 . ?
C70 H70B 0.9900 . ?
C70 C69 1.521(9) . ?
C69 H69A 0.9900 . ?
C69 H69B 0.9900 . ?

loop_
_geom_torsion_atom_site_label_1
_geom_torsion_atom_site_label_2
_geom_torsion_atom_site_label_3
_geom_torsion_atom_site_label_4
_geom_torsion
_geom_torsion_site_symmetry_1
_geom_torsion_site_symmetry_2
_geom_torsion_site_symmetry_3
_geom_torsion_site_symmetry_4
_geom_torsion_publ_flag
O5 C49 C50 C51 6.96(19) . . . . ?
O7 C54 C55 C56 -29.9(4) . . . . ?
O9 C59 C60 C61 20.05(18) . . . . ?
O11 C64 C65 C66 2.15(19) . . . . ?
C1 C2 C3 C4 -1.89(18) . . . . ?
C1 C2 C3 C29 178.46(12) . . . . ?
C1 C28 C64 O11 -21.95(17) . . . . ?
C1 C28 C64 C65 156.01(11) . . . . ?
C2 C1 C6 O1 -176.18(10) . . . . ?
C2 C1 C6 C5 7.48(16) . . . . ?
C2 C1 C28 C26 -54.98(14) . . . . ?
C2 C1 C28 C64 72.75(14) . . . . ?
C2 C3 C4 C5 4.38(18) . . . . ?
C2 C3 C29 C30 -70.77(16) . . . . ?
C2 C3 C29 C31 168.22(15) . . . . ?
C2 C3 C29 C32 47.62(18) . . . . ?
C3 C4 C5 C6 -0.96(17) . . . . ?
C3 C4 C5 C7 -178.22(11) . . . . ?
C4 C3 C29 C30 109.60(15) . . . . ?
C4 C3 C29 C31 -11.4(2) . . . . ?
C4 C3 C29 C32 -132.01(15) . . . . ?
C4 C5 C6 O1 178.55(10) . . . . ?
C4 C5 C6 C1 -5.12(16) . . . . ?
C4 C5 C7 C8 60.16(14) . . . . ?
C4 C5 C7 C49 -65.31(14) . . . . ?
C5 C7 C8 C9 -103.19(12) . . . . ?
C5 C7 C8 C13 74.37(13) . . . . ?
C5 C7 C49 O5 42.70(16) . . . . ?
C5 C7 C49 C50 -136.19(11) . . . . ?
C6 C1 C2 C3 -3.95(18) . . . . ?
C6 C1 C28 C26 118.03(11) . . . . ?
C6 C1 C28 C64 -114.24(12) . . . . ?
C6 C5 C7 C8 -117.10(11) . . . . ?
C6 C5 C7 C49 117.44(11) . . . . ?
C7 C5 C6 O1 -4.14(15) . . . . ?
C7 C5 C6 C1 172.19(10) . . . . ?
C7 C8 C9 C10 176.81(11) . . . . ?
C7 C8 C13 O2 -4.04(15) . . . . ?
C7 C8 C13 C12 -178.01(10) . . . . ?
C7 C49 C50 C51 -174.14(11) . . . . ?
C8 C7 C49 O5 -83.25(14) . . . . ?
C8 C7 C49 C50 97.87(12) . . . . ?
C8 C9 C10 C11 1.04(17) . . . . ?
C8 C9 C10 C33 179.87(11) . . . . ?
C9 C8 C13 O2 173.64(10) . . . . ?
C9 C8 C13 C12 -0.33(17) . . . . ?
C9 C10 C11 C12 -0.30(17) . . . . ?
C9 C10 C33 C34 54.95(17) . . . . ?
C9 C10 C33 C35 -65.46(15) . . . . ?
C9 C10 C33 C36 175.10(12) . . . . ?
C10 C11 C12 C13 -0.72(17) . . . . ?
C10 C11 C12 C14 -175.17(11) . . . . ?
C11 C10 C33 C34 -126.27(14) . . . . ?
C11 C10 C33 C35 113.32(14) . . . . ?
C11 C10 C33 C36 -6.11(17) . . . . ?
C11 C12 C13 O2 -172.90(10) . . . . ?
C11 C12 C13 C8 1.04(17) . . . . ?
C11 C12 C14 C15 99.15(13) . . . . ?
C11 C12 C14 C54 -30.12(16) . . . . ?
C12 C14 C15 C16 -55.73(14) . . . . ?
C12 C14 C15 C20 119.53(12) . . . . ?
C12 C14 C54 O7 -17.2(3) . . . . ?
C12 C14 C54 C55 157.14(18) . . . . ?
C12 C14 C54 C70 -173.9(3) . . . . ?
C12 C14 C54 O7' -7.6(7) . . . . ?
C13 C8 C9 C10 -0.73(17) . . . . ?
C13 C12 C14 C15 -75.36(13) . . . . ?
C13 C12 C14 C54 155.38(11) . . . . ?
C14 C12 C13 O2 1.91(16) . . . . ?
C14 C12 C13 C8 175.85(10) . . . . ?
C14 C15 C16 C17 174.72(11) . . . . ?
C14 C15 C20 O3 4.47(16) . . . . ?
C14 C15 C20 C19 -171.50(10) . . . . ?
C14 C54 C55 C56 155.6(2) . . . . ?
C14 C54 C70 C69 167.8(4) . . . . ?
C15 C14 C54 O7 -145.0(3) . . . . ?
C15 C14 C54 C55 29.3(2) . . . . ?
C15 C14 C54 C70 58.4(3) . . . . ?
C15 C14 C54 O7' -135.4(7) . . . . ?
C15 C16 C17 C18 -2.05(18) . . . . ?
C15 C16 C17 C37 -178.74(11) . . . . ?
C16 C15 C20 O3 179.75(10) . . . . ?
C16 C15 C20 C19 3.78(16) . . . . ?
C16 C17 C18 C19 1.70(18) . . . . ?
C16 C17 C37 C38 60.56(16) . . . . ?
C16 C17 C37 C39 -57.90(16) . . . . ?
C16 C17 C37 C40 -178.69(14) . . . . ?
C17 C18 C19 C20 1.32(17) . . . . ?
C17 C18 C19 C21 -171.52(11) . . . . ?
C18 C17 C37 C38 -115.91(15) . . . . ?
C18 C17 C37 C39 125.63(13) . . . . ?
C18 C17 C37 C40 4.84(19) . . . . ?
C18 C19 C20 O3 -179.95(10) . . . . ?
C18 C19 C20 C15 -4.09(16) . . . . ?
C18 C19 C21 C22 60.11(14) . . . . ?
C18 C19 C21 C59 -64.39(14) . . . . ?
C19 C21 C22 C23 -91.75(13) . . . . ?
C19 C21 C22 C27 83.23(13) . . . . ?
C19 C21 C59 O9 28.83(17) . . . . ?
C19 C21 C59 C60 -150.35(10) . . . . ?
C20 C15 C16 C17 -0.65(17) . . . . ?
C20 C19 C21 C22 -112.65(11) . . . . ?
C20 C19 C21 C59 122.85(12) . . . . ?
C21 C19 C20 O3 -6.99(16) . . . . ?
C21 C19 C20 C15 168.87(10) . . . . ?
C21 C22 C23 C24 174.62(11) . . . . ?
C21 C22 C27 O4 0.03(16) . . . . ?
C21 C22 C27 C26 -174.22(10) . . . . ?
C21 C59 C60 C61 -160.77(11) . . . . ?
C22 C21 C59 O9 -96.05(13) . . . . ?
C22 C21 C59 C60 84.77(12) . . . . ?
C22 C23 C24 C25 0.44(18) . . . . ?
C22 C23 C24 C41 -176.34(11) . . . . ?
C23 C22 C27 O4 175.19(10) . . . . ?
C23 C22 C27 C26 0.94(17) . . . . ?
C23 C24 C25 C26 -1.14(18) . . . . ?
C23 C24 C41 C42 -179.11(14) . . . . ?
C23 C24 C41 C43 61.90(17) . . . . ?
C23 C24 C41 C44 -56.56(16) . . . . ?
C24 C25 C26 C27 1.72(17) . . . . ?
C24 C25 C26 C28 -169.82(11) . . . . ?
C25 C24 C41 C42 4.28(19) . . . . ?
C25 C24 C41 C43 -114.70(15) . . . . ?
C25 C24 C41 C44 126.84(14) . . . . ?
C25 C26 C27 O4 -175.82(10) . . . . ?
C25 C26 C27 C22 -1.61(17) . . . . ?
C25 C26 C28 C1 85.40(13) . . . . ?
C25 C26 C28 C64 -43.61(15) . . . . ?
C26 C28 C64 O11 103.66(14) . . . . ?
C26 C28 C64 C65 -78.38(13) . . . . ?
C27 C22 C23 C24 -0.35(17) . . . . ?
C27 C26 C28 C1 -86.19(12) . . . . ?
C27 C26 C28 C64 144.79(11) . . . . ?
C28 C1 C2 C3 169.09(11) . . . . ?
C28 C1 C6 O1 10.57(15) . . . . ?
C28 C1 C6 C5 -165.77(10) . . . . ?
C28 C26 C27 O4 -3.90(16) . . . . ?
C28 C26 C27 C22 170.32(10) . . . . ?
C28 C64 C65 C66 -175.82(11) . . . . ?
C29 C3 C4 C5 -175.98(12) . . . . ?
C33 C10 C11 C12 -179.09(11) . . . . ?
C37 C17 C18 C19 178.23(12) . . . . ?
C41 C24 C25 C26 175.50(11) . . . . ?
C45 O1 C6 C1 79.75(13) . . . . ?
C45 O1 C6 C5 -103.89(12) . . . . ?
C46 O2 C13 C8 96.67(13) . . . . ?
C46 O2 C13 C12 -89.23(13) . . . . ?
C47 O3 C20 C15 109.05(14) . . . . ?
C47 O3 C20 C19 -75.02(15) . . . . ?
C48 O4 C27 C22 93.51(13) . . . . ?
C48 O4 C27 C26 -92.17(13) . . . . ?
C49 C7 C8 C9 23.54(15) . . . . ?
C49 C7 C8 C13 -158.91(10) . . . . ?
C49 C50 C51 C52 79.20(16) . . . . ?
C50 C51 C52 O6 -2.7(3) . . . . ?
C50 C51 C52 C53 176.10(17) . . . . ?
C54 C14 C15 C16 75.20(14) . . . . ?
C54 C14 C15 C20 -109.54(13) . . . . ?
C54 C70 C69 C57 -81.8(6) . . . . ?
C55 C56 C57 O8 -14.2(4) . . . . ?
C55 C56 C57 C58 169.3(2) . . . . ?
C57 C56 C55 C54 -56.4(4) . . . . ?
C58 C57 C69 C70 174.9(3) . . . . ?
C59 C21 C22 C23 37.16(15) . . . . ?
C59 C21 C22 C27 -147.86(11) . . . . ?
C59 C60 C61 C62 84.91(15) . . . . ?
C60 C61 C62 O10 -4.2(2) . . . . ?
C60 C61 C62 C63 175.64(13) . . . . ?
C64 C65 C66 C67 68.63(16) . . . . ?
C65 C66 C67 O12 20.8(2) . . . . ?
C65 C66 C67 C68 -159.94(13) . . . . ?
O13 C57 C69 C70 0.1(9) . . . . ?
O7' C54 C70 C69 0.7(9) . . . . ?
